data_7059798
loop_
_publ_author_name
'Jin, Xin-Xin'
'Li, Tian'
'Shi, Dong-Po'
'Luo, Li-Juan'
'Su, Qian-Qian'
'Xiang, Jing'
'Xu, Hai-Bing'
'Leung, Chi-Fai'
'Zeng, Ming-Hua'

_publ_section_title
;
 Luminescent phosphine copper(i) complexes with various functionalized
 bipyridine ligands: synthesis, structures, photophysics and computational
 study
;
_journal_issue 31
_journal_name_full 'New Journal of Chemistry'
_journal_page_first 13393
_journal_page_last 13400
_journal_paper_doi 10.1039/C9NJ05887G
_journal_volume 44
_journal_year 2020
_chemical_formula_sum 'C4.68 H3.51 Cl0.1 Cu0.1 N0.39 O0.39 P0.2'
_chemical_formula_weight 87.19
_space_group_crystal_system monoclinic
_space_group_IT_number 14
_space_group_name_Hall '-P 2ybc'
_space_group_name_H-M_alt 'P 1 21/c 1'
_atom_sites_solution_hydrogens mixed
_audit_creation_method SHELXL-2014/7
_audit_update_record
;
2019-07-29 deposited with the CCDC.	2020-07-20 downloaded from the CCDC.
;
_cell_angle_alpha 90
_cell_angle_beta 103.968(10)
_cell_angle_gamma 90
_cell_formula_units_Z 41
_cell_length_a 10.9189(10)
_cell_length_b 31.935(2)
_cell_length_c 12.9477(15)
_cell_measurement_reflns_used 2557
_cell_measurement_temperature 293(2)
_cell_measurement_theta_max 67.0780
_cell_measurement_theta_min 3.7710
_cell_volume 4381.3(7)
_computing_structure_refinement 'SHELXL-2014/7 (Sheldrick, 2014)'
_diffrn_ambient_temperature 293(2)
_diffrn_detector_area_resol_mean 8.1281
_diffrn_measured_fraction_theta_full 0.997
_diffrn_measured_fraction_theta_max 0.997
_diffrn_measurement_device_type 'Xcalibur, Eos, Gemini'
_diffrn_radiation_type CuK\a
_diffrn_radiation_wavelength 1.54178
_diffrn_reflns_av_R_equivalents 0.0746
_diffrn_reflns_av_unetI/netI 0.1239
_diffrn_reflns_Laue_measured_fraction_full 0.997
_diffrn_reflns_Laue_measured_fraction_max 0.997
_diffrn_reflns_limit_h_max 13
_diffrn_reflns_limit_h_min -13
_diffrn_reflns_limit_k_max 34
_diffrn_reflns_limit_k_min -38
_diffrn_reflns_limit_l_max 15
_diffrn_reflns_limit_l_min -15
_diffrn_reflns_number 14886
_diffrn_reflns_point_group_measured_fraction_full 0.997
_diffrn_reflns_point_group_measured_fraction_max 0.997
_diffrn_reflns_theta_full 67.243
_diffrn_reflns_theta_max 67.243
_diffrn_reflns_theta_min 2.767
_diffrn_source 'Enhance (Cu) X-ray Source'
_exptl_absorpt_coefficient_mu 2.348
_exptl_absorpt_correction_T_max 1.00000
_exptl_absorpt_correction_T_min 0.89340
_exptl_absorpt_correction_type multi-scan
_exptl_absorpt_process_details SADABS
_exptl_crystal_colour WHITE
_exptl_crystal_density_diffrn 1.355
_exptl_crystal_description BLOCK
_exptl_crystal_F_000 1840
_exptl_crystal_size_max 0.120
_exptl_crystal_size_mid 0.110
_exptl_crystal_size_min 0.110
_refine_diff_density_max 1.493
_refine_diff_density_min -0.682
_refine_diff_density_rms 0.087
_refine_ls_extinction_method none
_refine_ls_goodness_of_fit_ref 1.045
_refine_ls_hydrogen_treatment constr
_refine_ls_matrix_type full
_refine_ls_number_parameters 560
_refine_ls_number_reflns 7839
_refine_ls_number_restraints 372
_refine_ls_restrained_S_all 1.065
_refine_ls_R_factor_all 0.1481
_refine_ls_R_factor_gt 0.0834
_refine_ls_shift/su_max 0.031
_refine_ls_shift/su_mean 0.001
_refine_ls_structure_factor_coef Fsqd
_refine_ls_weighting_details 'w=1/[\s^2^(Fo^2^)+(0.1142P)^2^] where P=(Fo^2^+2Fc^2^)/3'
_refine_ls_weighting_scheme calc
_refine_ls_wR_factor_gt 0.2287
_refine_ls_wR_factor_ref 0.2620
_reflns_Friedel_coverage 0.000
_reflns_number_gt 4202
_reflns_number_total 7839
_reflns_threshold_expression 'I > 2\s(I)'
_cod_data_source_file c9nj05887g2.cif
_cod_data_source_block 7303
_cod_depositor_comments
;Adding full bibliography for 7059798--7059800.cif.

 Adding full bibliography for 7059798--7059800.cif.
;
_cod_original_sg_symbol_H-M 'P 21/c'
_cod_original_formula_sum 'C4.68 H3.51 Cl0.10 Cu0.10 N0.39 O0.39 P0.20'
_cod_database_code 7059798
_shelx_shelxl_version_number 2014/7
_shelx_space_group_comment
;
The symmetry employed for this shelxl refinement is uniquely defined
by the following loop, which should always be used as a source of
symmetry information in preference to the above space-group names.
They are only intended as comments.
;
_shelx_estimated_absorpt_t_min 0.766
_shelx_estimated_absorpt_t_max 0.782

loop_
_space_group_symop_operation_xyz
'x, y, z'
'-x, y+1/2, -z+1/2'
'-x, -y, -z'
'x, -y-1/2, z-1/2'

loop_
_atom_site_label
_atom_site_type_symbol
_atom_site_fract_x
_atom_site_fract_y
_atom_site_fract_z
_atom_site_U_iso_or_equiv
_atom_site_adp_type
_atom_site_occupancy
_atom_site_site_symmetry_order
_atom_site_calc_flag
_atom_site_refinement_flags_posn
_atom_site_refinement_flags_adp
_atom_site_refinement_flags_occupancy
_atom_site_disorder_assembly
_atom_site_disorder_group
Cu1 Cu 0.18171(9) 0.13575(3) 0.21220(8) 0.0432(3) Uani 1 1 d . . . . .
N1 N -0.0013(5) 0.16128(16) 0.1740(4) 0.0450(12) Uani 1 1 d . U . . .
N2 N 0.2185(5) 0.19968(17) 0.2531(4) 0.0482(13) Uani 1 1 d . U . . .
N4 N 0.5299(7) 0.1741(2) 0.3079(7) 0.083(2) Uani 1 1 d . U . . .
N3 N -0.0942(7) 0.0662(2) 0.0684(6) 0.075(2) Uani 1 1 d . U . . .
P1 P 0.18905(17) 0.08977(5) 0.34670(14) 0.0453(4) Uani 1 1 d . . . . .
P2 P 0.26034(16) 0.12881(5) 0.06480(14) 0.0438(4) Uani 1 1 d . . . . .
C1 C -0.1004(7) 0.0983(2) 0.1029(6) 0.0561(17) Uani 1 1 d . U . . .
C2 C -0.1098(6) 0.1399(2) 0.1461(6) 0.0527(16) Uani 1 1 d . U . . .
C3 C -0.2239(7) 0.1546(3) 0.1565(7) 0.0664(19) Uani 1 1 d . U . . .
H3 H -0.2964 0.1382 0.1376 0.080 Uiso 1 1 calc R U . . .
C4 C -0.2277(8) 0.1950(3) 0.1967(7) 0.072(2) Uani 1 1 d . U . . .
H4 H -0.3033 0.2064 0.2044 0.086 Uiso 1 1 calc R U . . .
C5 C -0.1180(7) 0.2172(3) 0.2245(7) 0.0650(19) Uani 1 1 d . U . . .
H5 H -0.1182 0.2439 0.2532 0.078 Uiso 1 1 calc R U . . .
C6 C -0.0074(7) 0.2006(2) 0.2104(6) 0.0506(15) Uani 1 1 d . U . . .
C7 C 0.1137(7) 0.2235(2) 0.2363(6) 0.0520(16) Uani 1 1 d . U . . .
C8 C 0.1177(9) 0.2671(2) 0.2374(6) 0.0644(19) Uani 1 1 d . U . . .
H8 H 0.0437 0.2826 0.2269 0.077 Uiso 1 1 calc R U . . .
C9 C 0.2321(9) 0.2868(3) 0.2541(7) 0.068(2) Uani 1 1 d . U . . .
H9 H 0.2366 0.3159 0.2540 0.081 Uiso 1 1 calc R U . . .
C10 C 0.3409(9) 0.2631(2) 0.2710(6) 0.067(2) Uani 1 1 d . U . . .
H10 H 0.4194 0.2759 0.2816 0.080 Uiso 1 1 calc R U . . .
C11 C 0.3311(7) 0.2201(2) 0.2721(6) 0.0560(16) Uani 1 1 d . U . . .
C12 C 0.4424(8) 0.1936(3) 0.2924(6) 0.0599(19) Uani 1 1 d . U . . .
C13 C 0.2942(8) 0.1823(2) 0.0306(5) 0.0547(17) Uani 1 1 d . U . . .
C14 C 0.1961(9) 0.2114(2) 0.0135(6) 0.0629(19) Uani 1 1 d . U . . .
H14 H 0.1139 0.2021 0.0074 0.075 Uiso 1 1 calc R U . . .
C15 C 0.2186(11) 0.2535(3) 0.0055(7) 0.080(2) Uani 1 1 d . U . . .
H15 H 0.1521 0.2725 -0.0061 0.096 Uiso 1 1 calc R U . . .
C16 C 0.3393(12) 0.2672(3) 0.0148(8) 0.092(3) Uani 1 1 d . U . . .
H16 H 0.3540 0.2958 0.0109 0.110 Uiso 1 1 calc R U . . .
C17 C 0.4387(11) 0.2402(3) 0.0297(7) 0.087(2) Uani 1 1 d . U . . .
H17 H 0.5201 0.2502 0.0353 0.105 Uiso 1 1 calc R U . . .
C18 C 0.4159(9) 0.1963(3) 0.0365(6) 0.070(2) Uani 1 1 d . U . . .
H18 H 0.4822 0.1774 0.0448 0.085 Uiso 1 1 calc R U . . .
C19 C 0.4060(7) 0.0988(2) 0.0765(6) 0.0552(17) Uani 1 1 d . U . . .
C20 C 0.4637(8) 0.0947(3) -0.0079(7) 0.073(2) Uani 1 1 d . U . . .
H20 H 0.4338 0.1100 -0.0699 0.087 Uiso 1 1 calc R U . . .
C21 C 0.5635(9) 0.0684(3) -0.0004(9) 0.087(2) Uani 1 1 d . U . . .
H21 H 0.6025 0.0662 -0.0566 0.104 Uiso 1 1 calc R U . . .
C22 C 0.6058(9) 0.0454(3) 0.0894(10) 0.092(3) Uani 1 1 d . U . . .
H22 H 0.6717 0.0266 0.0922 0.110 Uiso 1 1 calc R U . . .
C23 C 0.5546(8) 0.0490(3) 0.1767(9) 0.083(2) Uani 1 1 d . U . . .
H23 H 0.5862 0.0336 0.2384 0.099 Uiso 1 1 calc R U . . .
C24 C 0.4528(7) 0.0769(2) 0.1687(7) 0.0637(19) Uani 1 1 d . U . . .
H24 H 0.4169 0.0804 0.2264 0.076 Uiso 1 1 calc R U . . .
C25 C 0.1625(7) 0.1059(2) -0.0578(6) 0.0503(16) Uani 1 1 d . U . . .
C26 C 0.1684(8) 0.0636(2) -0.0769(7) 0.068(2) Uani 1 1 d . U . . .
H26 H 0.2211 0.0468 -0.0263 0.082 Uiso 1 1 calc R U . . .
C27 C 0.0984(8) 0.0455(3) -0.1687(7) 0.078(2) Uani 1 1 d . U . . .
H27 H 0.1059 0.0170 -0.1797 0.094 Uiso 1 1 d R U . . .
C28 C 0.0218(9) 0.0697(3) -0.2440(7) 0.077(2) Uani 1 1 d . U . . .
H28 H -0.0264 0.0574 -0.3056 0.093 Uiso 1 1 d R U . . .
C29 C 0.0109(8) 0.1111(3) -0.2275(7) 0.076(2) Uani 1 1 d . U . . .
H29 H -0.0425 0.1274 -0.2787 0.092 Uiso 1 1 calc R U . . .
C30 C 0.0793(8) 0.1294(3) -0.1340(7) 0.068(2) Uani 1 1 d . U . . .
H30 H 0.0692 0.1578 -0.1222 0.082 Uiso 1 1 calc R U . . .
C31 C 0.2913(7) 0.1016(2) 0.4784(6) 0.0537(17) Uani 1 1 d . U . . .
C32 C 0.4100(8) 0.1176(2) 0.4815(7) 0.0654(19) Uani 1 1 d . U . . .
H32 H 0.4370 0.1213 0.4192 0.078 Uiso 1 1 calc R U . . .
C33 C 0.4896(9) 0.1283(3) 0.5822(8) 0.076(2) Uani 1 1 d . U . . .
H33 H 0.5690 0.1396 0.5858 0.092 Uiso 1 1 calc R U . . .
C34 C 0.4505(10) 0.1221(3) 0.6734(8) 0.084(2) Uani 1 1 d . U . . .
H34 H 0.5032 0.1292 0.7388 0.101 Uiso 1 1 calc R U . . .
C35 C 0.3359(10) 0.1058(3) 0.6686(7) 0.084(2) Uani 1 1 d . U . . .
H35 H 0.3100 0.1014 0.7311 0.101 Uiso 1 1 calc R U . . .
C36 C 0.2558(9) 0.0954(3) 0.5717(6) 0.072(2) Uani 1 1 d . U . . .
H36 H 0.1770 0.0840 0.5699 0.086 Uiso 1 1 calc R U . . .
C37 C 0.0363(7) 0.0820(2) 0.3773(6) 0.0560(17) Uani 1 1 d . U . . .
C38 C -0.0251(9) 0.1174(3) 0.4049(7) 0.074(2) Uani 1 1 d . U . . .
H38 H 0.0112 0.1438 0.4056 0.088 Uiso 1 1 calc R U . . .
C39 C -0.1408(10) 0.1128(4) 0.4313(8) 0.091(2) Uani 1 1 d . U . . .
H39 H -0.1812 0.1364 0.4493 0.110 Uiso 1 1 calc R U . . .
C40 C -0.1946(10) 0.0754(4) 0.4314(9) 0.094(3) Uani 1 1 d . U . . .
H40 H -0.2739 0.0731 0.4456 0.113 Uiso 1 1 d R U . . .
C41 C -0.1349(9) 0.0410(3) 0.4079(8) 0.092(2) Uani 1 1 d . U . . .
H41 H -0.1720 0.0149 0.4084 0.110 Uiso 1 1 d R U . . .
C42 C -0.0196(8) 0.0434(3) 0.3802(7) 0.072(2) Uani 1 1 d . U . . .
H42 H 0.0217 0.0196 0.3644 0.087 Uiso 1 1 d R U . . .
C43 C 0.2377(6) 0.0372(2) 0.3178(6) 0.0473(15) Uani 1 1 d . U . . .
C44 C 0.1915(7) 0.0224(2) 0.2160(6) 0.0575(17) Uani 1 1 d . U . . .
H44 H 0.1368 0.0389 0.1662 0.069 Uiso 1 1 calc R U . . .
C45 C 0.2256(8) -0.0170(3) 0.1869(7) 0.068(2) Uani 1 1 d . U . . .
H45 H 0.1934 -0.0268 0.1181 0.082 Uiso 1 1 calc R U . . .
C46 C 0.3067(8) -0.0410(3) 0.2600(8) 0.075(2) Uani 1 1 d . U . . .
H46 H 0.3290 -0.0676 0.2413 0.091 Uiso 1 1 calc R U . . .
C47 C 0.3551(9) -0.0262(3) 0.3606(7) 0.075(2) Uani 1 1 d . U . . .
H47 H 0.4124 -0.0424 0.4093 0.090 Uiso 1 1 calc R U . . .
C48 C 0.3194(8) 0.0128(2) 0.3907(7) 0.0629(19) Uani 1 1 d . U . . .
H48 H 0.3506 0.0224 0.4599 0.076 Uiso 1 1 calc R U . . .
Cl1 Cl 0.7363(3) 0.30844(10) 0.3592(3) 0.1008(9) Uani 1 1 d . U . . .
O1 O 0.8549(8) 0.2980(3) 0.4108(9) 0.149(3) Uani 1 1 d . U . . .
O4 O 0.6658(13) 0.2775(5) 0.3753(14) 0.229(5) Uani 1 1 d . U . . .
O2 O 0.764(2) 0.3163(6) 0.2578(15) 0.129(6) Uani 0.519(15) 1 d . U P A 1
O3 O 0.726(2) 0.3534(6) 0.3803(17) 0.122(6) Uani 0.519(15) 1 d . U P A 1
O2' O 0.672(2) 0.2910(7) 0.2609(17) 0.136(6) Uani 0.481(15) 1 d . U P A 2
O3' O 0.660(2) 0.3344(8) 0.4014(18) 0.131(6) Uani 0.481(15) 1 d . U P A 2

loop_
_atom_site_aniso_label
_atom_site_aniso_U_11
_atom_site_aniso_U_22
_atom_site_aniso_U_33
_atom_site_aniso_U_23
_atom_site_aniso_U_13
_atom_site_aniso_U_12
Cu1 0.0420(5) 0.0370(5) 0.0525(6) -0.0012(4) 0.0148(4) 0.0013(4)
N1 0.039(3) 0.039(3) 0.059(3) -0.004(2) 0.016(2) 0.004(2)
N2 0.053(3) 0.041(3) 0.054(3) -0.009(2) 0.018(3) -0.008(2)
N4 0.056(4) 0.087(5) 0.106(6) 0.009(4) 0.020(4) -0.009(4)
N3 0.060(4) 0.064(4) 0.095(5) -0.020(4) 0.004(4) -0.002(3)
P1 0.0519(10) 0.0389(9) 0.0460(10) -0.0010(8) 0.0138(8) 0.0030(8)
P2 0.0445(9) 0.0399(10) 0.0488(10) 0.0017(8) 0.0146(8) 0.0008(7)
C1 0.039(3) 0.057(4) 0.072(4) -0.010(4) 0.013(3) -0.006(3)
C2 0.041(3) 0.054(4) 0.063(4) -0.008(3) 0.013(3) 0.000(3)
C3 0.046(4) 0.063(4) 0.091(5) -0.002(4) 0.019(4) -0.001(3)
C4 0.050(4) 0.068(4) 0.100(5) -0.007(4) 0.026(4) 0.007(3)
C5 0.058(4) 0.054(4) 0.086(5) -0.010(4) 0.025(4) 0.006(3)
C6 0.050(3) 0.047(3) 0.059(4) -0.005(3) 0.021(3) 0.002(3)
C7 0.060(4) 0.041(3) 0.059(4) -0.012(3) 0.023(3) 0.001(3)
C8 0.082(5) 0.045(4) 0.070(4) -0.009(3) 0.025(4) 0.001(3)
C9 0.086(5) 0.047(4) 0.073(4) -0.012(4) 0.025(4) -0.007(4)
C10 0.075(5) 0.058(4) 0.070(4) -0.017(4) 0.023(4) -0.022(4)
C11 0.058(4) 0.054(4) 0.058(4) -0.007(3) 0.018(3) -0.014(3)
C12 0.049(4) 0.062(5) 0.068(4) -0.004(4) 0.014(4) -0.014(4)
C13 0.073(4) 0.048(4) 0.044(3) 0.002(3) 0.015(3) -0.014(3)
C14 0.096(5) 0.043(4) 0.051(4) 0.002(3) 0.019(4) 0.000(4)
C15 0.119(6) 0.058(4) 0.064(4) 0.004(4) 0.023(5) 0.000(4)
C16 0.133(7) 0.062(5) 0.076(5) 0.001(4) 0.016(5) -0.020(5)
C17 0.105(6) 0.082(5) 0.073(5) 0.006(4) 0.017(5) -0.040(5)
C18 0.082(5) 0.070(4) 0.059(4) 0.006(4) 0.018(4) -0.022(4)
C19 0.048(4) 0.055(4) 0.066(4) -0.003(3) 0.021(3) 0.002(3)
C20 0.058(4) 0.088(5) 0.077(5) -0.012(4) 0.028(4) 0.002(4)
C21 0.063(5) 0.097(6) 0.105(6) -0.027(5) 0.032(4) 0.006(4)
C22 0.061(5) 0.085(5) 0.133(7) -0.015(5) 0.029(5) 0.021(4)
C23 0.061(4) 0.075(5) 0.109(6) 0.013(5) 0.014(4) 0.015(4)
C24 0.055(4) 0.058(4) 0.078(5) 0.008(4) 0.016(4) 0.009(3)
C25 0.050(4) 0.046(4) 0.056(4) 0.004(3) 0.016(3) -0.003(3)
C26 0.071(4) 0.053(4) 0.072(4) -0.004(4) 0.001(4) 0.008(4)
C27 0.081(5) 0.060(4) 0.083(5) -0.017(4) -0.002(4) 0.002(4)
C28 0.076(5) 0.069(5) 0.075(5) -0.011(4) -0.005(4) -0.009(4)
C29 0.069(5) 0.064(4) 0.081(5) 0.004(4) -0.012(4) -0.005(4)
C30 0.064(4) 0.057(4) 0.074(5) -0.001(4) -0.001(4) 0.000(3)
C31 0.063(4) 0.041(4) 0.053(4) 0.000(3) 0.007(3) 0.007(3)
C32 0.070(4) 0.050(4) 0.071(4) 0.000(4) 0.006(4) 0.003(3)
C33 0.070(5) 0.061(4) 0.086(5) -0.002(4) -0.005(4) 0.005(4)
C34 0.085(5) 0.078(5) 0.073(5) -0.013(4) -0.012(5) 0.017(4)
C35 0.094(5) 0.090(5) 0.060(4) -0.012(4) 0.005(4) 0.010(5)
C36 0.080(5) 0.078(5) 0.055(4) -0.002(4) 0.014(4) 0.001(4)
C37 0.063(4) 0.056(4) 0.055(4) 0.001(3) 0.025(3) 0.004(3)
C38 0.081(5) 0.069(5) 0.081(5) 0.006(4) 0.037(4) 0.013(4)
C39 0.086(5) 0.099(6) 0.101(5) 0.006(5) 0.046(5) 0.024(5)
C40 0.076(5) 0.112(6) 0.108(6) 0.006(5) 0.046(5) 0.006(5)
C41 0.077(5) 0.098(6) 0.107(6) 0.003(5) 0.036(5) -0.021(5)
C42 0.071(4) 0.072(5) 0.080(5) -0.004(4) 0.031(4) -0.008(4)
C43 0.051(4) 0.040(3) 0.053(4) -0.002(3) 0.015(3) 0.001(3)
C44 0.058(4) 0.048(4) 0.068(4) -0.006(3) 0.017(3) 0.005(3)
C45 0.068(4) 0.062(4) 0.075(5) -0.014(4) 0.019(4) 0.004(4)
C46 0.080(5) 0.051(4) 0.096(5) -0.011(4) 0.023(4) 0.016(4)
C47 0.078(5) 0.057(4) 0.086(5) -0.001(4) 0.011(4) 0.020(4)
C48 0.066(4) 0.052(4) 0.068(4) -0.005(3) 0.009(4) 0.010(3)
Cl1 0.0761(16) 0.103(2) 0.120(2) -0.0355(18) 0.0159(15) 0.0105(14)
O1 0.076(5) 0.136(7) 0.215(9) -0.029(6) -0.002(6) 0.017(5)
O4 0.165(9) 0.230(10) 0.278(12) 0.000(10) 0.029(9) -0.059(9)
O2 0.137(11) 0.124(11) 0.132(10) -0.026(9) 0.042(9) 0.015(9)
O3 0.112(11) 0.102(11) 0.145(11) -0.033(9) 0.016(10) 0.026(9)
O2' 0.115(10) 0.143(11) 0.138(10) -0.048(10) 0.007(10) 0.017(9)
O3' 0.109(12) 0.139(13) 0.142(11) -0.053(10) 0.025(10) 0.048(10)

loop_
_atom_type_symbol
_atom_type_description
_atom_type_scat_dispersion_real
_atom_type_scat_dispersion_imag
_atom_type_scat_source
C C 0.0181 0.0091 'International Tables Vol C Tables 4.2.6.8 and 6.1.1.4'
H H 0.0000 0.0000 'International Tables Vol C Tables 4.2.6.8 and 6.1.1.4'
N N 0.0311 0.0180 'International Tables Vol C Tables 4.2.6.8 and 6.1.1.4'
O O 0.0492 0.0322 'International Tables Vol C Tables 4.2.6.8 and 6.1.1.4'
P P 0.2955 0.4335 'International Tables Vol C Tables 4.2.6.8 and 6.1.1.4'
Cu Cu -1.9646 0.5888 'International Tables Vol C Tables 4.2.6.8 and 6.1.1.4'
Cl Cl 0.3639 0.7018 'International Tables Vol C Tables 4.2.6.8 and 6.1.1.4'

loop_
_geom_angle_atom_site_label_1
_geom_angle_atom_site_label_2
_geom_angle_atom_site_label_3
_geom_angle
_geom_angle_site_symmetry_1
_geom_angle_site_symmetry_3
_geom_angle_publ_flag
N1 Cu1 N2 78.3(2) . . ?
N1 Cu1 P1 106.70(16) . . ?
N2 Cu1 P1 117.54(16) . . ?
N1 Cu1 P2 111.61(16) . . ?
N2 Cu1 P2 102.42(16) . . ?
P1 Cu1 P2 128.96(7) . . ?
C2 N1 C6 117.0(6) . . ?
C2 N1 Cu1 126.5(5) . . ?
C6 N1 Cu1 113.8(5) . . ?
C7 N2 C11 117.0(6) . . ?
C7 N2 Cu1 113.6(4) . . ?
C11 N2 Cu1 127.9(5) . . ?
C37 P1 C43 104.3(3) . . ?
C37 P1 C31 102.1(4) . . ?
C43 P1 C31 103.7(3) . . ?
C37 P1 Cu1 113.0(3) . . ?
C43 P1 Cu1 113.3(2) . . ?
C31 P1 Cu1 118.8(2) . . ?
C13 P2 C19 106.7(4) . . ?
C13 P2 C25 105.8(3) . . ?
C19 P2 C25 100.1(3) . . ?
C13 P2 Cu1 104.5(2) . . ?
C19 P2 Cu1 118.4(3) . . ?
C25 P2 Cu1 120.2(2) . . ?
N3 C1 C2 179.1(10) . . ?
N1 C2 C3 124.5(7) . . ?
N1 C2 C1 115.4(6) . . ?
C3 C2 C1 120.1(7) . . ?
C2 C3 C4 117.6(8) . . ?
C5 C4 C3 118.5(8) . . ?
C4 C5 C6 120.6(8) . . ?
N1 C6 C5 121.8(7) . . ?
N1 C6 C7 115.0(6) . . ?
C5 C6 C7 123.1(7) . . ?
N2 C7 C8 122.6(7) . . ?
N2 C7 C6 115.8(6) . . ?
C8 C7 C6 121.4(7) . . ?
C9 C8 C7 119.2(8) . . ?
C8 C9 C10 119.2(8) . . ?
C11 C10 C9 118.9(8) . . ?
N2 C11 C10 123.0(8) . . ?
N2 C11 C12 115.8(7) . . ?
C10 C11 C12 121.2(7) . . ?
N4 C12 C11 178.3(9) . . ?
C18 C13 C14 118.9(7) . . ?
C18 C13 P2 122.5(7) . . ?
C14 C13 P2 118.0(6) . . ?
C15 C14 C13 121.3(9) . . ?
C16 C15 C14 119.5(10) . . ?
C17 C16 C15 121.9(10) . . ?
C16 C17 C18 118.9(10) . . ?
C13 C18 C17 119.5(9) . . ?
C24 C19 C20 119.3(7) . . ?
C24 C19 P2 118.2(6) . . ?
C20 C19 P2 122.2(6) . . ?
C21 C20 C19 120.7(9) . . ?
C22 C21 C20 119.7(10) . . ?
C21 C22 C23 122.3(9) . . ?
C22 C23 C24 117.4(9) . . ?
C19 C24 C23 120.6(8) . . ?
C26 C25 C30 116.9(7) . . ?
C26 C25 P2 120.1(6) . . ?
C30 C25 P2 122.9(6) . . ?
C27 C26 C25 121.7(8) . . ?
C28 C27 C26 119.9(8) . . ?
C29 C28 C27 120.4(9) . . ?
C28 C29 C30 120.0(9) . . ?
C29 C30 C25 121.0(8) . . ?
C36 C31 C32 119.4(8) . . ?
C36 C31 P1 123.4(6) . . ?
C32 C31 P1 117.2(6) . . ?
C31 C32 C33 118.4(9) . . ?
C34 C33 C32 120.6(9) . . ?
C35 C34 C33 120.0(9) . . ?
C34 C35 C36 120.8(10) . . ?
C31 C36 C35 120.9(9) . . ?
C42 C37 C38 118.1(7) . . ?
C42 C37 P1 124.1(6) . . ?
C38 C37 P1 117.8(6) . . ?
C39 C38 C37 119.7(9) . . ?
C40 C39 C38 121.3(10) . . ?
C39 C40 C41 119.5(10) . . ?
C40 C41 C42 122.1(10) . . ?
C37 C42 C41 119.2(8) . . ?
C48 C43 C44 119.3(7) . . ?
C48 C43 P1 123.6(6) . . ?
C44 C43 P1 117.1(5) . . ?
C43 C44 C45 120.8(8) . . ?
C46 C45 C44 119.5(8) . . ?
C47 C46 C45 120.1(8) . . ?
C46 C47 C48 120.5(8) . . ?
C43 C48 C47 119.7(8) . . ?
O4 Cl1 O1 105.5(9) . . ?
O4 Cl1 O3' 87.5(13) . . ?
O1 Cl1 O3' 123.6(11) . . ?
O4 Cl1 O2' 70.2(12) . . ?
O1 Cl1 O2' 123.8(9) . . ?
O3' Cl1 O2' 112.3(13) . . ?
O4 Cl1 O2 122.8(11) . . ?
O1 Cl1 O2 96.1(9) . . ?
O4 Cl1 O3 129.6(12) . . ?
O1 Cl1 O3 104.9(9) . . ?
O2 Cl1 O3 92.4(12) . . ?

loop_
_geom_bond_atom_site_label_1
_geom_bond_atom_site_label_2
_geom_bond_distance
_geom_bond_site_symmetry_2
_geom_bond_publ_flag
Cu1 N1 2.103(5) . ?
Cu1 N2 2.123(5) . ?
Cu1 P1 2.265(2) . ?
Cu1 P2 2.285(2) . ?
N1 C2 1.340(8) . ?
N1 C6 1.348(8) . ?
N2 C7 1.347(9) . ?
N2 C11 1.361(9) . ?
N4 C12 1.118(10) . ?
N3 C1 1.125(9) . ?
P1 C37 1.821(8) . ?
P1 C43 1.826(7) . ?
P1 C31 1.838(7) . ?
P2 C13 1.824(7) . ?
P2 C19 1.831(7) . ?
P2 C25 1.837(7) . ?
C1 C2 1.455(10) . ?
C2 C3 1.369(10) . ?
C3 C4 1.395(11) . ?
C4 C5 1.365(11) . ?
C5 C6 1.370(10) . ?
C6 C7 1.478(10) . ?
C7 C8 1.393(9) . ?
C8 C9 1.369(11) . ?
C9 C10 1.382(11) . ?
C10 C11 1.376(10) . ?
C11 C12 1.451(11) . ?
C13 C18 1.388(11) . ?
C13 C14 1.394(11) . ?
C14 C15 1.377(11) . ?
C15 C16 1.366(14) . ?
C16 C17 1.363(14) . ?
C17 C18 1.431(11) . ?
C19 C24 1.373(10) . ?
C19 C20 1.393(10) . ?
C20 C21 1.360(12) . ?
C21 C22 1.358(14) . ?
C22 C23 1.382(13) . ?
C23 C24 1.408(11) . ?
C25 C26 1.379(10) . ?
C25 C30 1.388(10) . ?
C26 C27 1.375(11) . ?
C27 C28 1.362(12) . ?
C28 C29 1.349(11) . ?
C29 C30 1.388(11) . ?
C31 C36 1.369(11) . ?
C31 C32 1.385(11) . ?
C32 C33 1.423(12) . ?
C33 C34 1.363(13) . ?
C34 C35 1.343(13) . ?
C35 C36 1.386(12) . ?
C37 C42 1.382(10) . ?
C37 C38 1.402(10) . ?
C38 C39 1.394(12) . ?
C39 C40 1.332(13) . ?
C40 C41 1.348(13) . ?
C41 C42 1.391(11) . ?
C43 C48 1.374(10) . ?
C43 C44 1.377(10) . ?
C44 C45 1.387(10) . ?
C45 C46 1.367(11) . ?
C46 C47 1.366(12) . ?
C47 C48 1.390(10) . ?
Cl1 O4 1.300(13) . ?
Cl1 O1 1.349(8) . ?
Cl1 O3' 1.381(17) . ?
Cl1 O2' 1.41(2) . ?
Cl1 O2 1.439(19) . ?
Cl1 O3 1.471(18) . ?
